data_4029029
loop_
_publ_author_name
'Su, Chicheung'
'Guang, Jie'
'Williard, Paul G.'

_publ_section_title
;
 Structures of Lithium N-Monosubstituted Anilides: Trisolvated Monomer to
 Tetrasolvated Dimer.
;
_journal_issue 3
_journal_name_full 'The Journal of organic chemistry'
_journal_page_first 1032
_journal_paper_doi 10.1021/jo402498z
_journal_volume 79
_journal_year 2014
_chemical_formula_sum 'C32 H52 Li2 N2 O3'
_chemical_formula_weight 526.64
_space_group_crystal_system monoclinic
_space_group_IT_number 4
_space_group_name_Hall 'P 2yb'
_space_group_name_H-M_alt 'P 1 21 1'
_symmetry_space_group_name_Hall 'P 2yb'
_symmetry_space_group_name_H-M 'P 1 21 1'
_atom_sites_solution_hydrogens geom
_cell_angle_alpha 90
_cell_angle_beta 103.175(12)
_cell_angle_gamma 90
_cell_formula_units_Z 4
_cell_length_a 12.898(4)
_cell_length_b 14.874(6)
_cell_length_c 17.747(5)
_cell_measurement_temperature 198.(2)
_cell_volume 3315.1(19)
_computing_structure_refinement 'SHELXL-2013 (Sheldrick, 2013)'
_diffrn_ambient_temperature 198.(2)
_diffrn_measured_fraction_theta_full 0.873
_diffrn_measured_fraction_theta_max 0.873
_diffrn_radiation_wavelength 0.71073
_diffrn_reflns_av_R_equivalents 0.0430
_diffrn_reflns_limit_h_max 12
_diffrn_reflns_limit_h_min -12
_diffrn_reflns_limit_k_max 13
_diffrn_reflns_limit_k_min -13
_diffrn_reflns_limit_l_max 15
_diffrn_reflns_limit_l_min -15
_diffrn_reflns_number 5887
_diffrn_reflns_theta_full 19.63
_diffrn_reflns_theta_max 19.63
_diffrn_reflns_theta_min 1.77
_exptl_absorpt_coefficient_mu 0.065
_exptl_absorpt_process_details
;
;
_exptl_crystal_density_diffrn 1.055
_exptl_crystal_density_method 'not measured'
_exptl_crystal_F_000 1152
_refine_diff_density_max 0.247
_refine_diff_density_min -0.286
_refine_ls_abs_structure_details
;
Flack x determined using 1255 quotients [(I+)-(I-)]/[(I+)+(I-)]
(Parsons and Flack (2004), Acta Cryst. A60, s61).
;
_refine_ls_abs_structure_Flack 2.1(10)
_refine_ls_extinction_method none
_refine_ls_goodness_of_fit_ref 1.056
_refine_ls_hydrogen_treatment constr
_refine_ls_matrix_type full
_refine_ls_number_parameters 711
_refine_ls_number_reflns 4555
_refine_ls_number_restraints 1
_refine_ls_restrained_S_all 1.056
_refine_ls_R_factor_all 0.1037
_refine_ls_R_factor_gt 0.0830
_refine_ls_shift/su_max 0.000
_refine_ls_shift/su_mean 0.000
_refine_ls_structure_factor_coef Fsqd
_refine_ls_weighting_details 'w=1/[\s^2^(Fo^2^)+(0.1333P)^2^+2.5890P] where P=(Fo^2^+2Fc^2^)/3'
_refine_ls_weighting_scheme calc
_refine_ls_wR_factor_gt 0.2067
_refine_ls_wR_factor_ref 0.2254
_reflns_number_gt 3638
_reflns_number_total 4555
_reflns_threshold_expression 'I > 2\s(I)'
_cod_data_source_file jo402498z_si_002.cif
_cod_data_source_block 958152
_cod_depositor_comments
;

2020-10-02
Z value and formula fixed to values more according to usual
chemical conventions.                 miguel
;
_cod_original_formula_weight 263.32
_cod_original_formula_units_Z 8
_cod_original_cell_volume 3315.(2)
_cod_original_formula_sum 'C16 H26 Li N O1.50'
_cod_database_code 4029029

loop_
_space_group_symop_operation_xyz
'x, y, z'
'-x, y+1/2, -z'

loop_
_atom_site_type_symbol
_atom_site_label
_atom_site_fract_x
_atom_site_fract_y
_atom_site_fract_z
_atom_site_U_iso_or_equiv
_atom_site_adp_type
_atom_site_calc_flag
_atom_site_refinement_flags_adp
_atom_site_refinement_flags_posn
_atom_site_occupancy
C C1 0.5296(9) 0.4796(8) 0.0493(9) 0.055(4) Uani d . . 1
C C2 0.5676(9) 0.4463(9) -0.0147(8) 0.058(4) Uani d . . 1
H H2 0.5192 0.4389 -0.0634 0.07 Uiso calc U R 1
C C3 0.6729(11) 0.4250(9) -0.0071(9) 0.062(4) Uani d . . 1
H H3 0.6939 0.4012 -0.051 0.075 Uiso calc U R 1
C C4 0.7497(10) 0.4357(10) 0.0594(11) 0.077(5) Uani d . . 1
H H4 0.8217 0.4191 0.0623 0.093 Uiso calc U R 1
C C5 0.7177(10) 0.4721(10) 0.1230(10) 0.069(4) Uani d . . 1
H H5 0.7688 0.482 0.1701 0.083 Uiso calc U R 1
C C6 0.6120(9) 0.4937(9) 0.1179(8) 0.058(4) Uani d . . 1
H H6 0.593 0.5193 0.1619 0.069 Uiso calc U R 1
C C7 0.3491(8) 0.4907(9) -0.0236(8) 0.059(4) Uani d . . 1
H H7A 0.2772 0.4826 -0.0136 0.071 Uiso calc U R 1
H H7B 0.3663 0.4353 -0.0491 0.071 Uiso calc U R 1
C C8 0.3439(9) 0.5685(10) -0.0804(8) 0.066(4) Uani d . . 1
H H8 0.4183 0.5822 -0.0847 0.079 Uiso calc U R 1
C C9 0.2989(12) 0.6528(10) -0.0508(10) 0.092(5) Uani d . . 1
H H9A 0.2262 0.6409 -0.0453 0.138 Uiso calc U R 1
H H9B 0.2978 0.7021 -0.0876 0.138 Uiso calc U R 1
H H9C 0.3437 0.6696 -0.0004 0.138 Uiso calc U R 1
C C10 0.2801(12) 0.5402(12) -0.1608(10) 0.091(5) Uani d . . 1
H H10A 0.3192 0.4935 -0.1817 0.136 Uiso calc U R 1
H H10B 0.2696 0.5924 -0.1955 0.136 Uiso calc U R 1
H H10C 0.2107 0.5166 -0.1566 0.136 Uiso calc U R 1
C C11 0.3268(8) 0.5010(9) 0.2654(8) 0.051(3) Uani d . . 1
C C12 0.4364(9) 0.5075(10) 0.3057(9) 0.062(4) Uani d . . 1
H H12 0.4877 0.5199 0.2762 0.075 Uiso calc U R 1
C C13 0.4713(9) 0.4972(11) 0.3827(9) 0.074(4) Uani d . . 1
H H13 0.5454 0.5011 0.405 0.089 Uiso calc U R 1
C C14 0.3997(12) 0.4806(12) 0.4315(9) 0.085(5) Uani d . . 1
H H14 0.4231 0.4732 0.4859 0.102 Uiso calc U R 1
C C15 0.2931(12) 0.4759(11) 0.3935(10) 0.085(5) Uani d . . 1
H H15 0.2422 0.4666 0.4238 0.102 Uiso calc U R 1
C C16 0.2568(9) 0.4839(9) 0.3154(9) 0.062(4) Uani d . . 1
H H16 0.1826 0.478 0.2937 0.074 Uiso calc U R 1
C C17 0.1853(8) 0.5055(8) 0.1524(8) 0.051(3) Uani d . . 1
H H17A 0.154 0.4548 0.1759 0.061 Uiso calc U R 1
H H17B 0.1746 0.4926 0.0964 0.061 Uiso calc U R 1
C C18 0.1230(8) 0.5912(8) 0.1617(8) 0.050(3) Uani d . . 1
H H18 0.1456 0.6117 0.2167 0.06 Uiso calc U R 1
C C19 0.1500(10) 0.6646(11) 0.1100(11) 0.089(5) Uani d . . 1
H H19A 0.1248 0.647 0.0556 0.134 Uiso calc U R 1
H H19B 0.2274 0.6734 0.1214 0.134 Uiso calc U R 1
H H19C 0.1154 0.7208 0.1194 0.134 Uiso calc U R 1
C C20 0.0042(8) 0.5740(10) 0.1436(8) 0.066(4) Uani d . . 1
H H20A -0.0333 0.6302 0.1485 0.099 Uiso calc U R 1
H H20B -0.0121 0.5295 0.18 0.099 Uiso calc U R 1
H H20C -0.0188 0.5511 0.0907 0.099 Uiso calc U R 1
C C21 0.5387(12) 0.7277(10) 0.1324(11) 0.088(5) Uani d . . 1
H H21A 0.5741 0.6815 0.1068 0.106 Uiso calc U R 1
H H21B 0.5091 0.7743 0.0937 0.106 Uiso calc U R 1
C C22 0.6140(17) 0.767(2) 0.1952(17) 0.167(12) Uani d . . 1
H H22A 0.627 0.8308 0.1841 0.2 Uiso calc U R 1
H H22B 0.6825 0.7342 0.2048 0.2 Uiso calc U R 1
C C23 0.565(2) 0.7598(17) 0.2623(15) 0.161(12) Uani d . . 1
H H23A 0.5718 0.8171 0.2914 0.193 Uiso calc U R 1
H H23B 0.5991 0.7113 0.2976 0.193 Uiso calc U R 1
C C24 0.4489(16) 0.7381(11) 0.2278(11) 0.103(6) Uani d . . 1
H H24A 0.4176 0.703 0.2645 0.123 Uiso calc U R 1
H H24B 0.4067 0.7936 0.2134 0.123 Uiso calc U R 1
C C25 0.4551(12) 0.2831(10) 0.2559(10) 0.081(5) Uani d . . 1
H H25A 0.4185 0.2245 0.2443 0.097 Uiso calc U R 1
H H25B 0.4131 0.3219 0.2832 0.097 Uiso calc U R 1
C C26 0.5707(17) 0.2704(15) 0.3046(14) 0.141(9) Uani d . . 1
H H26A 0.5891 0.3172 0.3451 0.169 Uiso calc U R 1
H H26B 0.58 0.2105 0.3293 0.169 Uiso calc U R 1
C C27 0.6385(15) 0.2797(17) 0.2455(15) 0.134(8) Uani d . . 1
H H27A 0.6794 0.3366 0.253 0.16 Uiso calc U R 1
H H27B 0.6886 0.2286 0.2489 0.16 Uiso calc U R 1
C C28 0.5582(15) 0.2795(12) 0.1692(16) 0.130(9) Uani d . . 1
H H28A 0.5855 0.3119 0.129 0.156 Uiso calc U R 1
H H28B 0.5387 0.2174 0.1513 0.156 Uiso calc U R 1
C C29 0.1868(10) 0.2740(10) 0.0948(10) 0.079(5) Uani d . . 1
H H29A 0.1232 0.3124 0.0915 0.095 Uiso calc U R 1
H H29B 0.2133 0.2543 0.149 0.095 Uiso calc U R 1
C C30 0.1620(14) 0.1954(11) 0.0418(12) 0.106(6) Uani d . . 1
H H30A 0.0983 0.2076 0 0.127 Uiso calc U R 1
H H30B 0.1484 0.1412 0.0705 0.127 Uiso calc U R 1
C C31 0.2580(17) 0.1822(15) 0.0089(16) 0.145(9) Uani d . . 1
H H31A 0.3054 0.1354 0.038 0.175 Uiso calc U R 1
H H31B 0.2371 0.1644 -0.0462 0.175 Uiso calc U R 1
C C32 0.3068(18) 0.2634(15) 0.0168(14) 0.147(10) Uani d . . 1
H H32A 0.2961 0.2921 -0.0347 0.177 Uiso calc U R 1
H H32B 0.3842 0.2545 0.0369 0.177 Uiso calc U R 1
C C33 0.2484(8) 0.0011(9) 0.2789(8) 0.053(4) Uani d . . 1
C C34 0.3278(9) -0.0078(10) 0.3442(8) 0.069(4) Uani d . . 1
H H34 0.3074 -0.0176 0.3918 0.083 Uiso calc U R 1
C C35 0.4375(10) -0.0036(13) 0.3463(10) 0.094(6) Uani d . . 1
H H35 0.4893 -0.0111 0.3934 0.113 Uiso calc U R 1
C C36 0.4681(9) 0.0125(12) 0.2751(10) 0.081(5) Uani d . . 1
H H36 0.5409 0.0179 0.2732 0.098 Uiso calc U R 1
C C37 0.3922(9) 0.0194(10) 0.2124(9) 0.070(4) Uani d . . 1
H H37 0.413 0.0294 0.1651 0.084 Uiso calc U R 1
C C38 0.2851(8) 0.0135(9) 0.2090(8) 0.054(3) Uani d . . 1
H H38 0.2354 0.0175 0.1605 0.064 Uiso calc U R 1
C C39 0.0653(7) 0.0034(10) 0.2093(7) 0.053(4) Uani d . . 1
H H39A 0.0873 0.0516 0.1777 0.064 Uiso calc U R 1
H H39B -0.0043 0.0212 0.2194 0.064 Uiso calc U R 1
C C40 0.0494(9) -0.0827(9) 0.1616(8) 0.061(4) Uani d . . 1
H H40 0.1213 -0.1091 0.1637 0.073 Uiso calc U R 1
C C41 -0.0153(10) -0.1520(10) 0.1933(9) 0.078(4) Uani d . . 1
H H41A -0.0848 -0.1265 0.1949 0.117 Uiso calc U R 1
H H41B 0.0225 -0.1692 0.2457 0.117 Uiso calc U R 1
H H41C -0.0254 -0.2052 0.1598 0.117 Uiso calc U R 1
C C42 -0.0020(11) -0.0603(12) 0.0757(8) 0.085(5) Uani d . . 1
H H42A -0.0667 -0.0248 0.0729 0.128 Uiso calc U R 1
H H42B -0.02 -0.1163 0.0465 0.128 Uiso calc U R 1
H H42C 0.0485 -0.0257 0.0535 0.128 Uiso calc U R 1
C C43 0.0740(7) 0.0217(8) 0.5071(9) 0.047(4) Uani d . . 1
C C44 0.1794(9) 0.0100(9) 0.5466(8) 0.054(4) Uani d . . 1
H H44 0.2275 -0.0145 0.5187 0.065 Uiso calc U R 1
C C45 0.2208(10) 0.0322(10) 0.6261(9) 0.068(4) Uani d . . 1
H H45 0.2936 0.0215 0.6497 0.081 Uiso calc U R 1
C C46 0.1533(13) 0.0695(10) 0.6686(9) 0.078(5) Uani d . . 1
H H46 0.1796 0.0858 0.7212 0.094 Uiso calc U R 1
C C47 0.0481(11) 0.0826(10) 0.6331(10) 0.071(4) Uani d . . 1
H H47 0.0015 0.1083 0.6615 0.085 Uiso calc U R 1
C C48 0.0094(10) 0.0589(9) 0.5572(9) 0.060(4) Uani d . . 1
H H48 -0.0645 0.0674 0.5358 0.072 Uiso calc U R 1
C C49 -0.0740(7) 0.0133(9) 0.3970(7) 0.046(3) Uani d . . 1
H H49A -0.0857 0.0157 0.3399 0.056 Uiso calc U R 1
H H49B -0.0992 0.0709 0.4143 0.056 Uiso calc U R 1
C C50 -0.1422(8) -0.0644(10) 0.4189(8) 0.063(4) Uani d . . 1
H H50 -0.1242 -0.0734 0.4762 0.075 Uiso calc U R 1
C C51 -0.2598(9) -0.0402(12) 0.3914(9) 0.088(5) Uani d . . 1
H H51A -0.2776 -0.0339 0.335 0.132 Uiso calc U R 1
H H51B -0.2738 0.0167 0.4152 0.132 Uiso calc U R 1
H H51C -0.3035 -0.0879 0.4066 0.132 Uiso calc U R 1
C C52 -0.1186(11) -0.1520(10) 0.3776(10) 0.082(5) Uani d . . 1
H H52A -0.1421 -0.1444 0.3214 0.123 Uiso calc U R 1
H H52B -0.1569 -0.2025 0.3942 0.123 Uiso calc U R 1
H H52C -0.0419 -0.1642 0.3912 0.123 Uiso calc U R 1
C C53 0.1936(14) -0.2323(12) 0.4697(10) 0.095(5) Uani d . . 1
H H53A 0.1306 -0.2692 0.4722 0.114 Uiso calc U R 1
H H53B 0.204 -0.1875 0.512 0.114 Uiso calc U R 1
C C54 0.2861(16) -0.289(2) 0.4801(12) 0.169(12) Uani d . . 1
H H54A 0.2664 -0.3532 0.4827 0.203 Uiso calc U R 1
H H54B 0.3389 -0.2732 0.5281 0.203 Uiso calc U R 1
C C55 0.3299(12) -0.2715(14) 0.4099(11) 0.101(6) Uani d . . 1
H H55A 0.3882 -0.2268 0.4213 0.121 Uiso calc U R 1
H H55B 0.3567 -0.3275 0.3911 0.121 Uiso calc U R 1
C C56 0.2373(12) -0.2361(12) 0.3528(10) 0.089(5) Uani d . . 1
H H56A 0.2609 -0.196 0.3154 0.107 Uiso calc U R 1
H H56B 0.1951 -0.2859 0.3239 0.107 Uiso calc U R 1
C C57 0.2359(14) 0.2191(11) 0.4836(12) 0.100(6) Uani d . . 1
H H57A 0.2023 0.1856 0.52 0.12 Uiso calc U R 1
H H57B 0.2052 0.2803 0.4768 0.12 Uiso calc U R 1
C C58 0.3541(15) 0.2235(15) 0.5139(11) 0.115(7) Uani d . . 1
H H58A 0.3804 0.1711 0.5472 0.138 Uiso calc U R 1
H H58B 0.3753 0.2795 0.5436 0.138 Uiso calc U R 1
C C59 0.3962(12) 0.2220(13) 0.4394(12) 0.110(6) Uani d . . 1
H H59A 0.4345 0.2784 0.4337 0.132 Uiso calc U R 1
H H59B 0.4449 0.1706 0.4396 0.132 Uiso calc U R 1
C C60 0.2984(10) 0.2127(11) 0.3757(10) 0.087(5) Uani d . . 1
H H60A 0.2748 0.2721 0.3531 0.105 Uiso calc U R 1
H H60B 0.3125 0.1732 0.3342 0.105 Uiso calc U R 1
C C61 0.0000(14) 0.2325(12) 0.2424(11) 0.097(5) Uani d . . 1
H H61A -0.0457 0.2032 0.1966 0.116 Uiso calc U R 1
H H61B 0.0735 0.2357 0.2348 0.116 Uiso calc U R 1
C C62 -0.0400(14) 0.3233(12) 0.2529(15) 0.113(7) Uani d . . 1
H H62A 0.0019 0.3695 0.2329 0.136 Uiso calc U R 1
H H62B -0.1158 0.3292 0.2259 0.136 Uiso calc U R 1
C C63 -0.027(2) 0.3321(16) 0.3371(16) 0.147(9) Uani d . . 1
H H63A 0.0459 0.3528 0.3623 0.176 Uiso calc U R 1
H H63B -0.0797 0.374 0.3501 0.176 Uiso calc U R 1
C C64 -0.0447(14) 0.2423(13) 0.3585(12) 0.103(6) Uani d . . 1
H H64A -0.0095 0.232 0.4135 0.124 Uiso calc U R 1
H H64B -0.122 0.2314 0.3518 0.124 Uiso calc U R 1
Li Li1 0.3860(14) 0.5783(16) 0.1293(14) 0.062(6) Uani d . . 1
Li Li2 0.3700(13) 0.4132(12) 0.1268(12) 0.049(6) Uani d . . 1
Li Li3 0.1118(15) -0.0754(16) 0.3708(13) 0.062(6) Uani d . . 1
Li Li4 0.1044(13) 0.0910(17) 0.3594(12) 0.061(6) Uani d . . 1
N N1 0.4256(6) 0.4989(7) 0.0515(6) 0.050(3) Uani d . . 1
N N2 0.3003(6) 0.5073(7) 0.1864(7) 0.044(3) Uani d . . 1
N N3 0.1439(6) -0.0011(7) 0.2840(6) 0.052(3) Uani d . . 1
N N4 0.0402(6) 0.0050(7) 0.4302(6) 0.047(3) Uani d . . 1
O O1 0.4536(6) 0.6868(6) 0.1617(6) 0.073(3) Uani d . . 1
O O2 0.4706(7) 0.3252(7) 0.1872(7) 0.084(3) Uani d . . 1
O O3 0.2684(8) 0.3212(7) 0.0670(7) 0.093(4) Uani d . . 1
O O4 0.1749(6) -0.1868(6) 0.3968(6) 0.069(3) Uani d . . 1
O O5 0.2185(7) 0.1735(7) 0.4107(6) 0.077(3) Uani d . . 1
O O6 -0.0022(7) 0.1830(6) 0.3106(6) 0.076(3) Uani d . . 1

loop_
_atom_site_aniso_label
_atom_site_aniso_U_11
_atom_site_aniso_U_22
_atom_site_aniso_U_33
_atom_site_aniso_U_12
_atom_site_aniso_U_13
_atom_site_aniso_U_23
C1 0.054(8) 0.072(9) 0.045(11) -0.002(6) 0.024(8) 0.015(7)
C2 0.062(9) 0.094(10) 0.024(10) -0.009(7) 0.022(7) 0.006(7)
C3 0.066(10) 0.094(10) 0.036(11) 0.002(7) 0.027(8) -0.005(8)
C4 0.056(9) 0.103(12) 0.082(15) 0.001(8) 0.033(10) 0.015(10)
C5 0.048(9) 0.098(11) 0.061(13) -0.006(7) 0.014(7) 0.005(9)
C6 0.054(8) 0.085(10) 0.038(11) -0.006(7) 0.018(7) 0.000(8)
C7 0.046(7) 0.088(10) 0.053(11) -0.010(6) 0.029(7) -0.004(9)
C8 0.059(8) 0.107(12) 0.039(12) -0.017(7) 0.025(7) 0.002(9)
C9 0.110(11) 0.099(13) 0.078(15) 0.016(9) 0.046(9) 0.011(10)
C10 0.103(11) 0.115(13) 0.056(14) -0.011(9) 0.022(9) 0.000(9)
C11 0.063(8) 0.076(9) 0.023(11) -0.007(7) 0.032(7) -0.010(7)
C12 0.047(8) 0.107(11) 0.040(13) -0.011(7) 0.026(7) -0.011(9)
C13 0.060(8) 0.136(13) 0.025(12) -0.003(8) 0.006(7) -0.012(9)
C14 0.094(11) 0.152(15) 0.012(10) -0.022(10) 0.019(9) -0.010(9)
C15 0.103(12) 0.144(15) 0.023(13) -0.031(9) 0.042(9) -0.003(9)
C16 0.060(7) 0.095(11) 0.041(12) -0.016(7) 0.032(8) -0.010(8)
C17 0.076(8) 0.054(8) 0.030(9) -0.007(7) 0.029(6) 0.003(7)
C18 0.056(8) 0.059(8) 0.041(10) -0.002(6) 0.024(6) -0.015(7)
C19 0.076(9) 0.092(11) 0.118(16) 0.007(8) 0.058(9) 0.013(11)
C20 0.058(8) 0.090(10) 0.056(11) 0.002(7) 0.024(6) -0.010(8)
C21 0.089(11) 0.079(10) 0.106(16) -0.024(9) 0.041(10) 0.011(10)
C22 0.128(16) 0.23(3) 0.12(3) -0.086(19) -0.006(17) 0.03(2)
C23 0.21(2) 0.133(19) 0.10(2) -0.047(18) -0.05(2) 0.001(16)
C24 0.180(19) 0.076(12) 0.066(16) -0.028(11) 0.057(13) -0.014(10)
C25 0.113(12) 0.069(10) 0.081(14) 0.008(8) 0.063(10) 0.016(9)
C26 0.167(19) 0.140(18) 0.10(2) 0.051(15) -0.008(16) -0.010(14)
C27 0.094(14) 0.20(2) 0.12(2) 0.025(13) 0.051(14) -0.019(17)
C28 0.117(14) 0.091(13) 0.22(3) 0.039(11) 0.119(18) 0.045(16)
C29 0.070(9) 0.083(11) 0.086(14) -0.022(7) 0.022(8) 0.021(10)
C30 0.150(16) 0.077(12) 0.100(17) -0.024(11) 0.045(12) -0.006(11)
C31 0.159(18) 0.125(18) 0.17(3) 0.004(14) 0.077(16) -0.079(17)
C32 0.23(2) 0.116(16) 0.14(2) -0.090(16) 0.151(19) -0.091(16)
C33 0.026(7) 0.086(9) 0.046(11) 0.014(6) 0.007(7) 0.003(8)
C34 0.046(8) 0.129(12) 0.033(11) 0.017(7) 0.011(7) 0.006(9)
C35 0.054(9) 0.172(17) 0.046(14) 0.015(9) -0.011(8) 0.009(11)
C36 0.036(8) 0.156(14) 0.057(14) 0.019(8) 0.019(8) -0.001(10)
C37 0.044(8) 0.119(12) 0.052(12) -0.001(7) 0.023(8) -0.007(9)
C38 0.048(8) 0.094(10) 0.022(10) 0.011(7) 0.016(6) 0.007(7)
C39 0.027(6) 0.096(10) 0.039(10) 0.016(6) 0.011(6) 0.013(8)
C40 0.062(8) 0.077(10) 0.052(12) 0.006(7) 0.031(7) -0.005(8)
C41 0.078(9) 0.097(11) 0.069(13) -0.011(8) 0.040(8) -0.026(9)
C42 0.084(9) 0.138(14) 0.034(12) -0.006(9) 0.012(8) -0.007(9)
C43 0.024(6) 0.067(8) 0.051(12) 0.001(5) 0.006(7) 0.002(7)
C44 0.055(8) 0.081(9) 0.036(11) -0.004(7) 0.031(6) 0.003(8)
C45 0.062(8) 0.110(12) 0.032(12) 0.000(7) 0.012(7) -0.003(8)
C46 0.128(14) 0.091(11) 0.024(11) -0.021(10) 0.031(10) -0.001(8)
C47 0.073(10) 0.102(11) 0.043(12) 0.016(8) 0.022(8) 0.006(9)
C48 0.071(8) 0.088(10) 0.031(12) 0.011(7) 0.033(8) 0.011(8)
C49 0.033(6) 0.090(9) 0.016(8) 0.010(6) 0.005(5) 0.005(7)
C50 0.033(7) 0.116(12) 0.042(11) -0.004(7) 0.014(6) 0.012(8)
C51 0.060(9) 0.150(15) 0.059(13) -0.001(8) 0.023(7) 0.012(10)
C52 0.092(10) 0.086(11) 0.081(14) -0.014(8) 0.047(9) -0.003(9)
C53 0.126(14) 0.108(13) 0.055(16) 0.003(11) 0.033(10) 0.004(11)
C54 0.144(16) 0.31(4) 0.054(19) 0.12(2) 0.033(13) 0.044(18)
C55 0.079(10) 0.145(15) 0.076(16) 0.043(10) 0.013(10) -0.004(12)
C56 0.104(11) 0.112(12) 0.059(14) 0.030(9) 0.036(10) -0.015(10)
C57 0.141(16) 0.085(12) 0.095(18) -0.015(10) 0.068(12) 0.002(12)
C58 0.133(16) 0.149(18) 0.058(16) 0.006(12) 0.012(12) -0.020(12)
C59 0.088(12) 0.136(15) 0.111(19) -0.012(10) 0.034(12) -0.022(13)
C60 0.059(9) 0.118(13) 0.090(15) -0.035(8) 0.029(9) -0.011(10)
C61 0.136(13) 0.103(14) 0.065(15) 0.016(11) 0.053(10) 0.023(11)
C62 0.120(13) 0.083(13) 0.14(2) 0.022(10) 0.042(12) 0.048(13)
C63 0.24(2) 0.13(2) 0.10(2) 0.035(17) 0.101(18) -0.037(16)
C64 0.138(14) 0.099(14) 0.097(17) 0.031(11) 0.078(12) 0.034(12)
Li1 0.051(11) 0.083(16) 0.055(18) -0.011(10) 0.018(10) -0.006(12)
Li2 0.064(12) 0.044(11) 0.051(17) -0.006(9) 0.039(10) -0.001(10)
Li3 0.068(12) 0.088(16) 0.044(17) 0.000(11) 0.040(11) 0.000(12)
Li4 0.039(10) 0.108(18) 0.036(16) 0.000(11) 0.009(9) 0.007(12)
N1 0.037(6) 0.083(7) 0.035(8) -0.002(5) 0.020(5) -0.002(6)
N2 0.043(5) 0.060(6) 0.040(9) -0.005(5) 0.032(5) -0.005(6)
N3 0.045(6) 0.085(7) 0.033(8) 0.015(5) 0.021(5) 0.006(6)
N4 0.048(6) 0.079(7) 0.018(8) 0.004(5) 0.015(5) 0.007(6)
O1 0.082(6) 0.081(7) 0.068(9) -0.028(5) 0.042(5) -0.024(6)
O2 0.096(7) 0.082(7) 0.096(10) 0.018(5) 0.068(6) 0.029(7)
O3 0.143(8) 0.079(7) 0.086(10) -0.050(6) 0.088(7) -0.043(7)
O4 0.088(6) 0.087(6) 0.044(8) 0.017(5) 0.038(5) 0.005(5)
O5 0.083(6) 0.102(7) 0.058(9) -0.025(5) 0.040(5) -0.013(6)
O6 0.098(6) 0.088(7) 0.058(9) 0.031(5) 0.049(6) 0.010(6)

loop_
_atom_type_symbol
_atom_type_description
_atom_type_scat_dispersion_real
_atom_type_scat_dispersion_imag
_atom_type_scat_source
C C 0.0033 0.0016 'International Tables Vol C Tables 4.2.6.8 and 6.1.1.4'
H H 0.0000 0.0000 'International Tables Vol C Tables 4.2.6.8 and 6.1.1.4'
Li Li -0.0003 0.0001 'International Tables Vol C Tables 4.2.6.8 and 6.1.1.4'
N N 0.0061 0.0033 'International Tables Vol C Tables 4.2.6.8 and 6.1.1.4'
O O 0.0106 0.0060 'International Tables Vol C Tables 4.2.6.8 and 6.1.1.4'

loop_
_geom_angle_atom_site_label_1
_geom_angle_atom_site_label_2
_geom_angle_atom_site_label_3
_geom_angle
N1 C1 C2 127.4(12)
N1 C1 C6 118.8(13)
C2 C1 C6 113.8(11)
C3 C2 C1 120.9(12)
C3 C2 H2 119.5
C1 C2 H2 119.5
C4 C3 C2 124.4(15)
C4 C3 H3 117.8
C2 C3 H3 117.8
C3 C4 C5 117.0(12)
C3 C4 H4 121.5
C5 C4 H4 121.5
C6 C5 C4 120.4(13)
C6 C5 H5 119.8
C4 C5 H5 119.8
C5 C6 C1 123.3(14)
C5 C6 H6 118.3
C1 C6 H6 118.3
N1 C7 C8 117.1(10)
N1 C7 H7A 108.0
C8 C7 H7A 108.0
N1 C7 H7B 108.0
C8 C7 H7B 108.0
H7A C7 H7B 107.3
C9 C8 C7 110.9(12)
C9 C8 C10 112.4(13)
C7 C8 C10 109.9(12)
C9 C8 H8 107.8
C7 C8 H8 107.8
C10 C8 H8 107.8
C8 C9 H9A 109.5
C8 C9 H9B 109.5
H9A C9 H9B 109.5
C8 C9 H9C 109.5
H9A C9 H9C 109.5
H9B C9 H9C 109.5
C8 C10 H10A 109.5
C8 C10 H10B 109.5
H10A C10 H10B 109.5
C8 C10 H10C 109.5
H10A C10 H10C 109.5
H10B C10 H10C 109.5
N2 C11 C16 127.2(11)
N2 C11 C12 119.6(10)
C16 C11 C12 113.2(12)
C13 C12 C11 124.1(12)
C13 C12 H12 117.9
C11 C12 H12 117.9
C12 C13 C14 121.6(12)
C12 C13 H13 119.2
C14 C13 H13 119.2
C15 C14 C13 114.9(13)
C15 C14 H14 122.6
C13 C14 H14 122.6
C16 C15 C14 124.2(13)
C16 C15 H15 117.9
C14 C15 H15 117.9
C15 C16 C11 121.9(12)
C15 C16 H16 119.0
C11 C16 H16 119.0
N2 C17 C18 116.4(9)
N2 C17 H17A 108.2
C18 C17 H17A 108.2
N2 C17 H17B 108.2
C18 C17 H17B 108.2
H17A C17 H17B 107.3
C20 C18 C19 110.7(11)
C20 C18 C17 111.5(10)
C19 C18 C17 109.5(10)
C20 C18 H18 108.3
C19 C18 H18 108.3
C17 C18 H18 108.3
C18 C19 H19A 109.5
C18 C19 H19B 109.5
H19A C19 H19B 109.5
C18 C19 H19C 109.5
H19A C19 H19C 109.5
H19B C19 H19C 109.5
C18 C20 H20A 109.5
C18 C20 H20B 109.5
H20A C20 H20B 109.5
C18 C20 H20C 109.5
H20A C20 H20C 109.5
H20B C20 H20C 109.5
C22 C21 O1 109.1(17)
C22 C21 H21A 109.9
O1 C21 H21A 109.9
C22 C21 H21B 109.9
O1 C21 H21B 109.9
H21A C21 H21B 108.3
C21 C22 C23 105.0(18)
C21 C22 H22A 110.7
C23 C22 H22A 110.7
C21 C22 H22B 110.7
C23 C22 H22B 110.7
H22A C22 H22B 108.8
C22 C23 C24 104.8(17)
C22 C23 H23A 110.8
C24 C23 H23A 110.8
C22 C23 H23B 110.8
C24 C23 H23B 110.8
H23A C23 H23B 108.9
O1 C24 C23 103.0(16)
O1 C24 H24A 111.2
C23 C24 H24A 111.2
O1 C24 H24B 111.2
C23 C24 H24B 111.2
H24A C24 H24B 109.1
O2 C25 C26 102.9(13)
O2 C25 H25A 111.2
C26 C25 H25A 111.2
O2 C25 H25B 111.2
C26 C25 H25B 111.2
H25A C25 H25B 109.1
C27 C26 C25 103.7(17)
C27 C26 H26A 111.0
C25 C26 H26A 111.0
C27 C26 H26B 111.0
C25 C26 H26B 111.0
H26A C26 H26B 109.0
C28 C27 C26 103.6(16)
C28 C27 H27A 111.0
C26 C27 H27A 111.0
C28 C27 H27B 111.0
C26 C27 H27B 111.0
H27A C27 H27B 109.0
O2 C28 C27 102.(2)
O2 C28 H28A 111.3
C27 C28 H28A 111.3
O2 C28 H28B 111.3
C27 C28 H28B 111.3
H28A C28 H28B 109.2
O3 C29 C30 103.6(14)
O3 C29 H29A 111.0
C30 C29 H29A 111.0
O3 C29 H29B 111.0
C30 C29 H29B 111.0
H29A C29 H29B 109.0
C29 C30 C31 105.7(14)
C29 C30 H30A 110.6
C31 C30 H30A 110.6
C29 C30 H30B 110.6
C31 C30 H30B 110.6
H30A C30 H30B 108.7
C32 C31 C30 104.4(16)
C32 C31 H31A 110.9
C30 C31 H31A 110.9
C32 C31 H31B 110.9
C30 C31 H31B 110.9
H31A C31 H31B 108.9
C31 C32 O3 112.9(15)
C31 C32 H32A 109.0
O3 C32 H32A 109.0
C31 C32 H32B 109.0
O3 C32 H32B 109.0
H32A C32 H32B 107.8
C34 C33 N3 119.9(13)
C34 C33 C38 114.5(10)
N3 C33 C38 125.6(10)
C33 C34 C35 124.9(15)
C33 C34 H34 117.6
C35 C34 H34 117.6
C34 C35 C36 117.6(11)
C34 C35 H35 121.2
C36 C35 H35 121.2
C37 C36 C35 117.5(12)
C37 C36 H36 121.3
C35 C36 H36 121.3
C36 C37 C38 125.8(15)
C36 C37 H37 117.1
C38 C37 H37 117.1
C37 C38 C33 119.7(11)
C37 C38 H38 120.1
C33 C38 H38 120.1
N3 C39 C40 116.0(10)
N3 C39 H39A 108.3
C40 C39 H39A 108.3
N3 C39 H39B 108.3
C40 C39 H39B 108.3
H39A C39 H39B 107.4
C41 C40 C39 112.5(12)
C41 C40 C42 111.3(11)
C39 C40 C42 109.7(12)
C41 C40 H40 107.7
C39 C40 H40 107.7
C42 C40 H40 107.7
C40 C41 H41A 109.5
C40 C41 H41B 109.5
H41A C41 H41B 109.5
C40 C41 H41C 109.5
H41A C41 H41C 109.5
H41B C41 H41C 109.5
C40 C42 H42A 109.5
C40 C42 H42B 109.5
H42A C42 H42B 109.5
C40 C42 H42C 109.5
H42A C42 H42C 109.5
H42B C42 H42C 109.5
N4 C43 C44 122.5(11)
N4 C43 C48 125.8(10)
C44 C43 C48 111.6(12)
C43 C44 C45 124.8(11)
C43 C44 H44 117.6
C45 C44 H44 117.6
C46 C45 C44 119.3(12)
C46 C45 H45 120.4
C44 C45 H45 120.4
C47 C46 C45 118.9(14)
C47 C46 H46 120.6
C45 C46 H46 120.6
C48 C47 C46 121.0(13)
C48 C47 H47 119.5
C46 C47 H47 119.5
C47 C48 C43 124.4(12)
C47 C48 H48 117.8
C43 C48 H48 117.8
N4 C49 C50 114.4(9)
N4 C49 Li4 47.2(6)
C50 C49 Li4 155.9(9)
N4 C49 H49A 108.7
C50 C49 H49A 108.7
Li4 C49 H49A 71.5
N4 C49 H49B 108.7
C50 C49 H49B 108.7
Li4 C49 H49B 93.6
H49A C49 H49B 107.6
C51 C50 C49 108.9(11)
C51 C50 C52 109.5(12)
C49 C50 C52 108.7(10)
C51 C50 H50 109.9
C49 C50 H50 109.9
C52 C50 H50 109.9
C50 C51 H51A 109.5
C50 C51 H51B 109.5
H51A C51 H51B 109.5
C50 C51 H51C 109.5
H51A C51 H51C 109.5
H51B C51 H51C 109.5
C50 C52 H52A 109.5
C50 C52 H52B 109.5
H52A C52 H52B 109.5
C50 C52 H52C 109.5
H52A C52 H52C 109.5
H52B C52 H52C 109.5
O4 C53 C54 111.0(14)
O4 C53 H53A 109.4
C54 C53 H53A 109.4
O4 C53 H53B 109.4
C54 C53 H53B 109.4
H53A C53 H53B 108.0
C53 C54 C55 104.3(15)
C53 C54 H54A 110.9
C55 C54 H54A 110.9
C53 C54 H54B 110.9
C55 C54 H54B 110.9
H54A C54 H54B 108.9
C56 C55 C54 103.5(13)
C56 C55 H55A 111.1
C54 C55 H55A 111.1
C56 C55 H55B 111.1
C54 C55 H55B 111.1
H55A C55 H55B 109.0
O4 C56 C55 105.8(13)
O4 C56 H56A 110.6
C55 C56 H56A 110.6
O4 C56 H56B 110.6
C55 C56 H56B 110.6
H56A C56 H56B 108.7
O5 C57 C58 106.3(13)
O5 C57 H57A 110.5
C58 C57 H57A 110.5
O5 C57 H57B 110.5
C58 C57 H57B 110.5
H57A C57 H57B 108.7
C57 C58 C59 102.7(13)
C57 C58 H58A 111.2
C59 C58 H58A 111.2
C57 C58 H58B 111.2
C59 C58 H58B 111.2
H58A C58 H58B 109.1
C60 C59 C58 104.4(13)
C60 C59 H59A 110.9
C58 C59 H59A 110.9
C60 C59 H59B 110.9
C58 C59 H59B 110.9
H59A C59 H59B 108.9
O5 C60 C59 105.9(14)
O5 C60 H60A 110.6
C59 C60 H60A 110.6
O5 C60 H60B 110.6
C59 C60 H60B 110.6
H60A C60 H60B 108.7
O6 C61 C62 107.0(15)
O6 C61 H61A 110.3
C62 C61 H61A 110.3
O6 C61 H61B 110.3
C62 C61 H61B 110.3
H61A C61 H61B 108.6
C63 C62 C61 104.3(15)
C63 C62 H62A 110.9
C61 C62 H62A 110.9
C63 C62 H62B 110.9
C61 C62 H62B 110.9
H62A C62 H62B 108.9
C64 C63 C62 101.5(18)
C64 C63 H63A 111.5
C62 C63 H63A 111.5
C64 C63 H63B 111.5
C62 C63 H63B 111.5
H63A C63 H63B 109.3
O6 C64 C63 108.4(15)
O6 C64 H64A 110.0
C63 C64 H64A 110.0
O6 C64 H64B 110.0
C63 C64 H64B 110.0
H64A C64 H64B 108.4
O1 Li1 N2 125.7(13)
O1 Li1 N1 124.0(11)
N2 Li1 N1 107.7(12)
O2 Li2 O3 95.9(9)
O2 Li2 N2 118.4(11)
O3 Li2 N2 114.8(8)
O2 Li2 N1 118.2(8)
O3 Li2 N1 110.7(11)
N2 Li2 N1 99.6(8)
O4 Li3 N4 130.1(13)
O4 Li3 N3 121.7(10)
N4 Li3 N3 106.3(12)
O5 Li4 O6 98.2(12)
O5 Li4 N3 116.4(9)
O6 Li4 N3 115.0(11)
O5 Li4 N4 117.4(11)
O6 Li4 N4 110.6(9)
N3 Li4 N4 100.0(11)
O5 Li4 C49 135.8(11)
O6 Li4 C49 82.2(7)
N3 Li4 C49 102.7(9)
N4 Li4 C49 30.8(4)
C1 N1 C7 114.4(11)
C1 N1 Li1 123.6(10)
C7 N1 Li1 117.2(9)
C1 N1 Li2 111.6(9)
C7 N1 Li2 105.8(8)
Li1 N1 Li2 74.7(9)
C11 N2 C17 114.3(8)
C11 N2 Li1 121.7(10)
C17 N2 Li1 115.6(10)
C11 N2 Li2 116.0(9)
C17 N2 Li2 107.0(9)
Li1 N2 Li2 74.9(9)
C33 N3 C39 115.1(11)
C33 N3 Li3 116.1(9)
C39 N3 Li3 119.5(9)
C33 N3 Li4 114.8(9)
C39 N3 Li4 109.4(8)
Li3 N3 Li4 75.1(9)
C43 N4 C49 116.9(9)
C43 N4 Li3 124.7(10)
C49 N4 Li3 113.0(10)
C43 N4 Li4 114.3(10)
C49 N4 Li4 102.0(8)
Li3 N4 Li4 75.6(9)
C24 O1 C21 104.5(12)
C24 O1 Li1 128.4(12)
C21 O1 Li1 126.2(12)
C28 O2 C25 104.9(12)
C28 O2 Li2 130.8(13)
C25 O2 Li2 123.5(9)
C32 O3 C29 108.0(11)
C32 O3 Li2 117.8(11)
C29 O3 Li2 125.9(12)
C53 O4 C56 104.4(11)
C53 O4 Li3 128.4(12)
C56 O4 Li3 125.8(12)
C57 O5 C60 102.6(11)
C57 O5 Li4 131.1(11)
C60 O5 Li4 125.7(12)
C64 O6 C61 105.8(12)
C64 O6 Li4 119.2(13)
C61 O6 Li4 125.5(10)

loop_
_geom_bond_atom_site_label_1
_geom_bond_atom_site_label_2
_geom_bond_distance
C1 N1 1.381(14)
C1 C2 1.425(18)
C1 C6 1.436(19)
C2 C3 1.372(17)
C2 H2 0.95
C3 C4 1.37(2)
C3 H3 0.95
C4 C5 1.40(2)
C4 H4 0.95
C5 C6 1.384(16)
C5 H5 0.95
C6 H6 0.95
C7 N1 1.472(16)
C7 C8 1.527(19)
C7 H7A 0.99
C7 H7B 0.99
C8 C9 1.525(19)
C8 C10 1.53(2)
C8 H8 1.0
C9 H9A 0.98
C9 H9B 0.98
C9 H9C 0.98
C10 H10A 0.98
C10 H10B 0.98
C10 H10C 0.98
C11 N2 1.369(15)
C11 C16 1.426(18)
C11 C12 1.435(16)
C12 C13 1.346(19)
C12 H12 0.95
C13 C14 1.42(2)
C13 H13 0.95
C14 C15 1.389(19)
C14 H14 0.95
C15 C16 1.363(19)
C15 H15 0.95
C16 H16 0.95
C17 N2 1.469(13)
C17 C18 1.536(15)
C17 H17A 0.99
C17 H17B 0.99
C18 C20 1.514(15)
C18 C19 1.518(19)
C18 H18 1.0
C19 H19A 0.98
C19 H19B 0.98
C19 H19C 0.98
C20 H20A 0.98
C20 H20B 0.98
C20 H20C 0.98
C21 C22 1.43(3)
C21 O1 1.452(17)
C21 H21A 0.99
C21 H21B 0.99
C22 C23 1.47(3)
C22 H22A 0.99
C22 H22B 0.99
C23 C24 1.52(3)
C23 H23A 0.99
C23 H23B 0.99
C24 O1 1.413(19)
C24 H24A 0.99
C24 H24B 0.99
C25 O2 1.425(18)
C25 C26 1.55(2)
C25 H25A 0.99
C25 H25B 0.99
C26 C27 1.52(3)
C26 H26A 0.99
C26 H26B 0.99
C27 C28 1.51(3)
C27 H27A 0.99
C27 H27B 0.99
C28 O2 1.417(17)
C28 H28A 0.99
C28 H28B 0.99
C29 O3 1.442(16)
C29 C30 1.49(2)
C29 H29A 0.99
C29 H29B 0.99
C30 C31 1.50(2)
C30 H30A 0.99
C30 H30B 0.99
C31 C32 1.35(3)
C31 H31A 0.99
C31 H31B 0.99
C32 O3 1.406(19)
C32 H32A 0.99
C32 H32B 0.99
C33 C34 1.367(17)
C33 N3 1.372(14)
C33 C38 1.438(17)
C34 C35 1.408(18)
C34 H34 0.95
C35 C36 1.43(2)
C35 H35 0.95
C36 C37 1.307(19)
C36 H36 0.95
C37 C38 1.371(16)
C37 H37 0.95
C38 H38 0.95
C39 N3 1.476(15)
C39 C40 1.523(18)
C39 H39A 0.99
C39 H39B 0.99
C40 C41 1.513(18)
C40 C42 1.554(19)
C40 H40 1.0
C41 H41A 0.98
C41 H41B 0.98
C41 H41C 0.98
C42 H42A 0.98
C42 H42B 0.98
C42 H42C 0.98
C43 N4 1.358(16)
C43 C44 1.392(15)
C43 C48 1.459(18)
C44 C45 1.428(18)
C44 H44 0.95
C45 C46 1.39(2)
C45 H45 0.95
C46 C47 1.373(19)
C46 H46 0.95
C47 C48 1.372(19)
C47 H47 0.95
C48 H48 0.95
C49 N4 1.461(12)
C49 C50 1.554(18)
C49 Li4 2.79(2)
C49 H49A 0.99
C49 H49B 0.99
C50 C51 1.526(16)
C50 C52 1.56(2)
C50 H50 1.0
C51 H51A 0.98
C51 H51B 0.98
C51 H51C 0.98
C52 H52A 0.98
C52 H52B 0.98
C52 H52C 0.98
C53 O4 1.430(18)
C53 C54 1.44(2)
C53 H53A 0.99
C53 H53B 0.99
C54 C55 1.50(2)
C54 H54A 0.99
C54 H54B 0.99
C55 C56 1.48(2)
C55 H55A 0.99
C55 H55B 0.99
C56 O4 1.443(17)
C56 H56A 0.99
C56 H56B 0.99
C57 O5 1.43(2)
C57 C58 1.50(2)
C57 H57A 0.99
C57 H57B 0.99
C58 C59 1.54(2)
C58 H58A 0.99
C58 H58B 0.99
C59 C60 1.50(2)
C59 H59A 0.99
C59 H59B 0.99
C60 O5 1.442(17)
C60 H60A 0.99
C60 H60B 0.99
C61 O6 1.422(18)
C61 C62 1.47(2)
C61 H61A 0.99
C61 H61B 0.99
C62 C63 1.47(3)
C62 H62A 0.99
C62 H62B 0.99
C63 C64 1.42(3)
C63 H63A 0.99
C63 H63B 0.99
C64 O6 1.42(2)
C64 H64A 0.99
C64 H64B 0.99
Li1 O1 1.86(2)
Li1 N2 1.97(2)
Li1 N1 1.97(2)
Li2 O2 1.98(2)
Li2 O3 2.02(2)
Li2 N2 2.08(2)
Li2 N1 2.09(2)
Li3 O4 1.86(3)
Li3 N4 1.96(2)
Li3 N3 2.01(2)
Li4 O5 1.97(2)
Li4 O6 1.99(2)
Li4 N3 2.06(2)
Li4 N4 2.09(2)

loop_
_geom_torsion_atom_site_label_1
_geom_torsion_atom_site_label_2
_geom_torsion_atom_site_label_3
_geom_torsion_atom_site_label_4
_geom_torsion
N1 C1 C2 C3 -176.0(12)
C6 C1 C2 C3 4.2(17)
C1 C2 C3 C4 -2.(2)
C2 C3 C4 C5 -1.(2)
C3 C4 C5 C6 2.(2)
C4 C5 C6 C1 1.(2)
N1 C1 C6 C5 176.5(12)
C2 C1 C6 C5 -3.8(18)
N1 C7 C8 C9 -67.8(13)
N1 C7 C8 C10 167.3(11)
N2 C11 C12 C13 -176.2(14)
C16 C11 C12 C13 1.(2)
C11 C12 C13 C14 -1.(3)
C12 C13 C14 C15 0.(2)
C13 C14 C15 C16 2.(2)
C14 C15 C16 C11 -2.(2)
N2 C11 C16 C15 177.6(14)
C12 C11 C16 C15 1.(2)
N2 C17 C18 C20 -165.3(11)
N2 C17 C18 C19 71.8(14)
O1 C21 C22 C23 -7.(3)
C21 C22 C23 C24 -15.(3)
C22 C23 C24 O1 32.(2)
O2 C25 C26 C27 -18.1(19)
C25 C26 C27 C28 -10.(2)
C26 C27 C28 O2 35.(2)
O3 C29 C30 C31 22.(2)
C29 C30 C31 C32 -23.(3)
C30 C31 C32 O3 14.(3)
N3 C33 C34 C35 -177.7(15)
C38 C33 C34 C35 1.(2)
C33 C34 C35 C36 1.(3)
C34 C35 C36 C37 -2.(3)
C35 C36 C37 C38 1.(3)
C36 C37 C38 C33 2.(2)
C34 C33 C38 C37 -2.9(19)
N3 C33 C38 C37 176.3(13)
N3 C39 C40 C41 75.5(13)
N3 C39 C40 C42 -160.1(10)
N4 C43 C44 C45 175.6(12)
C48 C43 C44 C45 -0.6(17)
C43 C44 C45 C46 -1.(2)
C44 C45 C46 C47 1.(2)
C45 C46 C47 C48 0.(2)
C46 C47 C48 C43 -2.(2)
N4 C43 C48 C47 -173.9(13)
C44 C43 C48 C47 2.2(18)
N4 C49 C50 C51 171.2(11)
Li4 C49 C50 C51 -153.(2)
N4 C49 C50 C52 -69.6(14)
Li4 C49 C50 C52 -34.(3)
O4 C53 C54 C55 4.(2)
C53 C54 C55 C56 -22.(2)
C54 C55 C56 O4 33.(2)
O5 C57 C58 C59 27.3(19)
C57 C58 C59 C60 -3.(2)
C58 C59 C60 O5 -22.7(19)
O6 C61 C62 C63 20.(2)
C61 C62 C63 C64 -33.(2)
C62 C63 C64 O6 36.(2)
C2 C1 N1 C7 -5.6(18)
C6 C1 N1 C7 174.1(11)
C2 C1 N1 Li1 -160.0(13)
C6 C1 N1 Li1 19.8(17)
C2 C1 N1 Li2 114.5(13)
C6 C1 N1 Li2 -65.8(14)
C8 C7 N1 C1 -79.2(14)
C8 C7 N1 Li1 76.9(14)
C8 C7 N1 Li2 157.6(10)
C16 C11 N2 C17 6.9(18)
C12 C11 N2 C17 -176.2(11)
C16 C11 N2 Li1 153.7(13)
C12 C11 N2 Li1 -29.4(17)
C16 C11 N2 Li2 -118.4(13)
C12 C11 N2 Li2 58.5(15)
C18 C17 N2 C11 74.2(13)
C18 C17 N2 Li1 -74.7(13)
C18 C17 N2 Li2 -155.8(10)
C34 C33 N3 C39 -176.3(12)
C38 C33 N3 C39 4.6(18)
C34 C33 N3 Li3 -29.7(17)
C38 C33 N3 Li3 151.2(13)
C34 C33 N3 Li4 55.3(16)
C38 C33 N3 Li4 -123.8(14)
C40 C39 N3 C33 76.2(14)
C40 C39 N3 Li3 -69.2(14)
C40 C39 N3 Li4 -152.7(10)
C44 C43 N4 C49 175.4(11)
C48 C43 N4 C49 -9.0(18)
C44 C43 N4 Li3 23.2(18)
C48 C43 N4 Li3 -161.2(12)
C44 C43 N4 Li4 -65.7(15)
C48 C43 N4 Li4 110.0(13)
C50 C49 N4 C43 -73.4(14)
Li4 C49 N4 C43 125.4(14)
C50 C49 N4 Li3 82.0(13)
Li4 C49 N4 Li3 -79.2(11)
C50 C49 N4 Li4 161.2(11)
C23 C24 O1 C21 -36.5(17)
C23 C24 O1 Li1 132.7(15)
C22 C21 O1 C24 28.6(19)
C22 C21 O1 Li1 -140.9(18)
N2 Li1 O1 C24 -5.(2)
N1 Li1 O1 C24 -164.2(14)
N2 Li1 O1 C21 162.3(13)
N1 Li1 O1 C21 3.(2)
C27 C28 O2 C25 -48.7(18)
C27 C28 O2 Li2 141.3(16)
C26 C25 O2 C28 41.7(18)
C26 C25 O2 Li2 -147.4(13)
C31 C32 O3 C29 0.(3)
C31 C32 O3 Li2 150.(2)
C30 C29 O3 C32 -14.(2)
C30 C29 O3 Li2 -161.5(12)
C54 C53 O4 C56 17.(2)
C54 C53 O4 Li3 -150.5(18)
C55 C56 O4 C53 -30.7(17)
C55 C56 O4 Li3 136.9(15)
N4 Li3 O4 C53 -7.(2)
N3 Li3 O4 C53 154.7(13)
N4 Li3 O4 C56 -171.9(13)
N3 Li3 O4 C56 -10.(2)
C58 C57 O5 C60 -42.2(16)
C58 C57 O5 Li4 146.0(15)
C59 C60 O5 C57 40.1(16)
C59 C60 O5 Li4 -147.5(13)
C63 C64 O6 C61 -24.(2)
C63 C64 O6 Li4 124.5(18)
C62 C61 O6 C64 1.4(18)
C62 C61 O6 Li4 -144.2(14)
